data_7107598
loop_
_publ_author_name
'Jing-Cui Wang'
'Zhen-Jiang Xu'
'Zhen Guo'
'Qing-Hai Deng'
'Cong-Ying Zhou'
'Xiao-Long Wan'
'Chi-Ming Che'

_publ_section_title
;
 Highly enantioselective intermolecular carbene insertion to C-H and Si-H
 bonds catalyzed by a chiral iridium(III) complex of a D4-symmetric
 Halterman porphyrin ligand
;
_journal_name_full Chem.Commun.
_journal_page_first 4299
_journal_paper_doi 10.1039/c2cc30441d
_journal_volume 48
_journal_year 2012
_chemical_absolute_configuration rmad
_chemical_formula_moiety 'C87 H85 Ir N4 O, C H4 O, 2(C H2 Cl2)'
_chemical_formula_sum 'C90 H93 Cl4 Ir N4 O2'
_chemical_formula_weight 1596.71
_chemical_name_systematic
;
?
;
_space_group_IT_number 4
_symmetry_cell_setting monoclinic
_symmetry_space_group_name_Hall 'P 2yb'
_symmetry_space_group_name_H-M 'P 1 21 1'
_atom_sites_solution_hydrogens geom
_atom_sites_solution_primary direct
_atom_sites_solution_secondary difmap
_audit_creation_method SHELXL-97
_cell_angle_alpha 90.00
_cell_angle_beta 102.4440(10)
_cell_angle_gamma 90.00
_cell_formula_units_Z 2
_cell_length_a 9.8320(5)
_cell_length_b 28.1647(16)
_cell_length_c 14.3172(8)
_cell_measurement_reflns_used 100
_cell_measurement_temperature 298
_cell_measurement_theta_max 35
_cell_measurement_theta_min 2
_cell_volume 3871.5(4)
_computing_structure_refinement 'SHELXL-97 (Sheldrick, 1997)'
_computing_structure_solution 'SHELXS-97 (Sheldrick, 1990)'
_diffrn_ambient_temperature 298
_diffrn_measured_fraction_theta_full 0.996
_diffrn_measured_fraction_theta_max 0.996
_diffrn_radiation_monochromator graphite
_diffrn_radiation_source 'fine-focus sealed tube'
_diffrn_radiation_type MoK\a
_diffrn_radiation_wavelength 0.71073
_diffrn_reflns_av_R_equivalents 0.0347
_diffrn_reflns_av_sigmaI/netI 0.0864
_diffrn_reflns_limit_h_max 12
_diffrn_reflns_limit_h_min -9
_diffrn_reflns_limit_k_max 34
_diffrn_reflns_limit_k_min -34
_diffrn_reflns_limit_l_max 15
_diffrn_reflns_limit_l_min -17
_diffrn_reflns_number 21209
_diffrn_reflns_theta_full 26.00
_diffrn_reflns_theta_max 26.00
_diffrn_reflns_theta_min 1.63
_exptl_absorpt_coefficient_mu 1.914
_exptl_absorpt_correction_T_max 0.96
_exptl_absorpt_correction_T_min 0.80
_exptl_absorpt_correction_type multi-scan
_exptl_absorpt_process_details SADABS
_exptl_crystal_colour purple
_exptl_crystal_density_diffrn 1.370
_exptl_crystal_density_method 'not measured'
_exptl_crystal_description block
_exptl_crystal_F_000 1644
_exptl_crystal_size_max 0.2
_exptl_crystal_size_mid 0.1
_exptl_crystal_size_min 0.05
_refine_diff_density_max 1.804
_refine_diff_density_min -1.248
_refine_diff_density_rms 0.110
_refine_ls_abs_structure_details 'Flack (1983), 6678 Friedel pairs'
_refine_ls_abs_structure_Flack -0.010(8)
_refine_ls_extinction_method none
_refine_ls_goodness_of_fit_ref 1.020
_refine_ls_hydrogen_treatment constr
_refine_ls_matrix_type full
_refine_ls_number_parameters 865
_refine_ls_number_reflns 14421
_refine_ls_number_restraints 20
_refine_ls_restrained_S_all 1.020
_refine_ls_R_factor_all 0.0589
_refine_ls_R_factor_gt 0.0508
_refine_ls_shift/su_max 0.026
_refine_ls_shift/su_mean 0.000
_refine_ls_structure_factor_coef Fsqd
_refine_ls_weighting_details 'calc w=1/[\s^2^(Fo^2^)+(0.0583P)^2^+0.0000P] where P=(Fo^2^+2Fc^2^)/3'
_refine_ls_weighting_scheme calc
_refine_ls_wR_factor_gt 0.1186
_refine_ls_wR_factor_ref 0.1219
_reflns_number_gt 12394
_reflns_number_total 14421
_reflns_threshold_expression >2sigma(I)
_cod_data_source_file c2cc30441d.txt
_cod_data_source_block cd201129
_cod_original_sg_symbol_H-M 'P 21'
_cod_database_code 7107598

loop_
_symmetry_equiv_pos_as_xyz
'x, y, z'
'-x, y+1/2, -z'

loop_
_atom_site_label
_atom_site_type_symbol
_atom_site_fract_x
_atom_site_fract_y
_atom_site_fract_z
_atom_site_U_iso_or_equiv
_atom_site_adp_type
_atom_site_occupancy
_atom_site_symmetry_multiplicity
_atom_site_calc_flag
_atom_site_refinement_flags
Ir1 Ir 0.20655(3) 0.252576(19) 0.180884(17) 0.02789(8) Uani 1 1 d .
N1 N 0.1730(7) 0.2733(2) 0.0421(4) 0.0348(16) Uani 1 1 d .
N2 N 0.0922(7) 0.1938(2) 0.1398(4) 0.0324(16) Uani 1 1 d .
N3 N 0.2367(7) 0.2315(2) 0.3194(4) 0.0317(15) Uani 1 1 d .
N4 N 0.3168(7) 0.3129(2) 0.2217(4) 0.0302(15) Uani 1 1 d .
O1 O 0.0079(6) 0.2937(2) 0.1937(5) 0.0577(18) Uani 1 1 d .
H1 H 0.0339 0.3208 0.2090 0.069 Uiso 1 1 calc R
O2 O 0.0734(17) 0.3986(6) 0.2531(14) 0.2149(15) Uani 1 1 d U
H2 H 0.1184 0.3820 0.2957 0.258 Uiso 1 1 calc R
Cl1 Cl 0.2444(8) 0.0503(3) 0.0370(6) 0.2149(15) Uani 1 1 d U
Cl2 Cl 0.4792(8) 0.1078(3) 0.0440(6) 0.2149(15) Uani 1 1 d U
Cl3 Cl 0.3818(8) 0.0032(3) 0.7435(6) 0.2149(15) Uani 1 1 d U
Cl4 Cl 0.6100(8) 0.0562(3) 0.8081(6) 0.2149(15) Uani 1 1 d U
C1 C 0.3066(8) 0.3478(3) 0.0619(6) 0.0347(19) Uani 1 1 d .
C2 C 0.2285(8) 0.3135(3) 0.0064(5) 0.0364(19) Uani 1 1 d .
C3 C 0.1848(9) 0.3139(3) -0.0951(6) 0.048(2) Uani 1 1 d .
H3 H 0.2092 0.3365 -0.1358 0.057 Uiso 1 1 calc R
C4 C 0.1030(11) 0.2765(3) -0.1217(6) 0.056(3) Uani 1 1 d .
H4 H 0.0594 0.2687 -0.1841 0.067 Uiso 1 1 calc R
C5 C 0.0939(8) 0.2501(6) -0.0362(5) 0.0427(18) Uani 1 1 d .
C6 C 0.0182(9) 0.2084(3) -0.0328(6) 0.039(2) Uani 1 1 d .
C7 C 0.0215(8) 0.1826(3) 0.0473(6) 0.038(2) Uani 1 1 d .
C8 C -0.0458(9) 0.1380(3) 0.0491(6) 0.046(2) Uani 1 1 d .
H8 H -0.1006 0.1225 -0.0030 0.055 Uiso 1 1 calc R
C9 C -0.0151(9) 0.1220(3) 0.1415(6) 0.046(2) Uani 1 1 d .
H9 H -0.0439 0.0933 0.1627 0.056 Uiso 1 1 calc R
C10 C 0.0665(8) 0.1560(3) 0.1984(6) 0.0343(19) Uani 1 1 d .
C11 C 0.1092(8) 0.1533(3) 0.2968(6) 0.0339(19) Uani 1 1 d .
C12 C 0.1869(9) 0.1912(3) 0.3526(6) 0.036(2) Uani 1 1 d .
C13 C 0.2344(9) 0.1887(3) 0.4552(6) 0.043(2) Uani 1 1 d .
H13 H 0.2164 0.1645 0.4951 0.052 Uiso 1 1 calc R
C14 C 0.3112(10) 0.2287(3) 0.4821(6) 0.045(2) Uani 1 1 d .
H14 H 0.3555 0.2365 0.5444 0.054 Uiso 1 1 calc R
C15 C 0.3123(7) 0.2573(5) 0.3977(5) 0.0303(19) Uani 1 1 d .
C16 C 0.3758(8) 0.2992(3) 0.3957(5) 0.0327(18) Uani 1 1 d .
C17 C 0.3778(8) 0.3262(3) 0.3132(5) 0.0302(18) Uani 1 1 d .
C18 C 0.4384(9) 0.3719(3) 0.3112(6) 0.038(2) Uani 1 1 d .
H18 H 0.4831 0.3893 0.3642 0.046 Uiso 1 1 calc R
C19 C 0.4201(9) 0.3855(3) 0.2205(6) 0.043(2) Uani 1 1 d .
H19 H 0.4512 0.4137 0.1986 0.052 Uiso 1 1 calc R
C20 C 0.3425(8) 0.3482(3) 0.1619(6) 0.0329(18) Uani 1 1 d .
C21 C 0.3485(8) 0.3903(3) 0.0103(7) 0.0390(15) Uani 1 1 d .
C22 C 0.4808(9) 0.3945(3) -0.0014(7) 0.0390(15) Uani 1 1 d .
C23 C 0.5223(9) 0.4335(3) -0.0529(6) 0.038(2) Uani 1 1 d .
C24 C 0.4339(9) 0.4713(3) -0.0795(6) 0.048(2) Uani 1 1 d .
H24 H 0.4628 0.4984 -0.1069 0.058 Uiso 1 1 calc R
C25 C 0.3005(9) 0.4675(3) -0.0639(6) 0.042(2) Uani 1 1 d .
C26 C 0.2590(8) 0.4280(3) -0.0223(6) 0.041(2) Uani 1 1 d .
C27 C 0.6141(9) 0.3626(3) 0.0196(6) 0.044(2) Uani 1 1 d .
H27 H 0.5982 0.3290 0.0311 0.053 Uiso 1 1 calc R
C28 C 0.7135(9) 0.3884(4) 0.1008(7) 0.059(3) Uani 1 1 d .
H28A H 0.7944 0.3689 0.1264 0.071 Uiso 1 1 calc R
H28B H 0.6671 0.3963 0.1521 0.071 Uiso 1 1 calc R
C29 C 0.7557(9) 0.4339(4) 0.0530(8) 0.066(3) Uani 1 1 d .
H29A H 0.7259 0.4623 0.0811 0.079 Uiso 1 1 calc R
H29B H 0.8556 0.4353 0.0578 0.079 Uiso 1 1 calc R
C30 C 0.6758(9) 0.4275(4) -0.0526(7) 0.055(3) Uani 1 1 d .
H30 H 0.7106 0.4463 -0.1002 0.065 Uiso 1 1 calc R
C31 C 0.6794(10) 0.3729(4) -0.0652(8) 0.060(3) Uani 1 1 d .
H31A H 0.6225 0.3622 -0.1254 0.073 Uiso 1 1 calc R
H31B H 0.7733 0.3605 -0.0569 0.073 Uiso 1 1 calc R
C32 C 0.1757(11) 0.5006(4) -0.0864(8) 0.064(3) Uani 1 1 d .
H32 H 0.1975 0.5343 -0.0924 0.076 Uiso 1 1 calc R
C33 C 0.0758(10) 0.4798(4) -0.1692(8) 0.069(3) Uani 1 1 d .
H33A H 0.1208 0.4731 -0.2218 0.082 Uiso 1 1 calc R
H33B H -0.0026 0.5008 -0.1914 0.082 Uiso 1 1 calc R
C34 C 0.0289(10) 0.4329(5) -0.1264(9) 0.075(3) Uani 1 1 d .
H34A H -0.0712 0.4326 -0.1323 0.090 Uiso 1 1 calc R
H34B H 0.0555 0.4054 -0.1589 0.090 Uiso 1 1 calc R
C35 C 0.1041(9) 0.4333(4) -0.0217(7) 0.052(2) Uani 1 1 d .
H35 H 0.0665 0.4132 0.0226 0.063 Uiso 1 1 calc R
C36 C 0.1051(11) 0.4884(4) -0.0046(8) 0.074(4) Uani 1 1 d .
H36A H 0.0122 0.5016 -0.0134 0.088 Uiso 1 1 calc R
H36B H 0.1605 0.4975 0.0574 0.088 Uiso 1 1 calc R
C37 C -0.0739(10) 0.1929(3) -0.1239(6) 0.043(2) Uani 1 1 d .
C38 C -0.0372(10) 0.1587(3) -0.1823(6) 0.047(2) Uani 1 1 d .
C39 C -0.1315(11) 0.1392(4) -0.2617(7) 0.057(3) Uani 1 1 d .
C40 C -0.2677(12) 0.1555(4) -0.2842(7) 0.062(3) Uani 1 1 d .
H40 H -0.3317 0.1435 -0.3363 0.075 Uiso 1 1 calc R
C41 C -0.3039(10) 0.1893(4) -0.2283(6) 0.051(2) Uani 1 1 d .
C42 C -0.2119(10) 0.2082(3) -0.1487(6) 0.049(2) Uani 1 1 d .
C43 C 0.1050(12) 0.1346(4) -0.1823(8) 0.071(3) Uani 1 1 d .
H43 H 0.1742 0.1357 -0.1218 0.085 Uiso 1 1 calc R
C44 C 0.1503(12) 0.1559(5) -0.2694(8) 0.087(4) Uani 1 1 d .
H44A H 0.2456 0.1473 -0.2701 0.105 Uiso 1 1 calc R
H44B H 0.1420 0.1902 -0.2702 0.105 Uiso 1 1 calc R
C45 C 0.0456(12) 0.1330(5) -0.3553(8) 0.082(4) Uani 1 1 d .
H45A H -0.0044 0.1571 -0.3975 0.098 Uiso 1 1 calc R
H45B H 0.0932 0.1121 -0.3918 0.098 Uiso 1 1 calc R
C46 C -0.0521(12) 0.1052(4) -0.3070(8) 0.077(4) Uani 1 1 d .
H46 H -0.1096 0.0817 -0.3482 0.092 Uiso 1 1 calc R
C47 C 0.0507(12) 0.0835(4) -0.2182(9) 0.081(4) Uani 1 1 d .
H47A H 0.1221 0.0635 -0.2351 0.097 Uiso 1 1 calc R
H47B H 0.0041 0.0671 -0.1744 0.097 Uiso 1 1 calc R
C48 C -0.4456(11) 0.2128(4) -0.2254(7) 0.069(3) Uani 1 1 d .
H48 H -0.5139 0.2124 -0.2864 0.082 Uiso 1 1 calc R
C49 C -0.4972(11) 0.1909(5) -0.1406(8) 0.075(3) Uani 1 1 d .
H49A H -0.4917 0.1565 -0.1412 0.090 Uiso 1 1 calc R
H49B H -0.5923 0.2003 -0.1411 0.090 Uiso 1 1 calc R
C50 C -0.3930(12) 0.2123(4) -0.0526(8) 0.075(3) Uani 1 1 d .
H50A H -0.4410 0.2321 -0.0145 0.089 Uiso 1 1 calc R
H50B H -0.3429 0.1875 -0.0124 0.089 Uiso 1 1 calc R
C51 C -0.2926(11) 0.2424(4) -0.0994(7) 0.063(3) Uani 1 1 d .
H51 H -0.2365 0.2660 -0.0575 0.076 Uiso 1 1 calc R
C52 C -0.3988(12) 0.2630(3) -0.1873(8) 0.070(3) Uani 1 1 d .
H52A H -0.4729 0.2813 -0.1695 0.084 Uiso 1 1 calc R
H52B H -0.3548 0.2811 -0.2303 0.084 Uiso 1 1 calc R
C53 C 0.0656(8) 0.1131(3) 0.3457(5) 0.0334(18) Uani 1 1 d .
C54 C -0.0710(9) 0.1035(3) 0.3485(6) 0.043(2) Uani 1 1 d .
C55 C -0.1120(10) 0.0649(3) 0.3975(7) 0.049(2) Uani 1 1 d .
C56 C -0.0167(12) 0.0338(4) 0.4466(7) 0.060(3) Uani 1 1 d .
H56 H -0.0434 0.0089 0.4814 0.072 Uiso 1 1 calc R
C57 C 0.1213(11) 0.0406(3) 0.4429(7) 0.057(3) Uani 1 1 d .
C58 C 0.1616(9) 0.0789(3) 0.3942(6) 0.043(2) Uani 1 1 d .
C59 C -0.2015(9) 0.1323(4) 0.3086(7) 0.052(2) Uani 1 1 d .
H59 H -0.1987 0.1535 0.2547 0.062 Uiso 1 1 calc R
C60 C -0.2478(11) 0.1537(5) 0.3932(9) 0.078(4) Uani 1 1 d .
H60A H -0.1714 0.1707 0.4337 0.093 Uiso 1 1 calc R
H60B H -0.3240 0.1758 0.3718 0.093 Uiso 1 1 calc R
C61 C -0.2938(12) 0.1135(5) 0.4467(8) 0.081(4) Uani 1 1 d .
H61A H -0.3912 0.1166 0.4493 0.098 Uiso 1 1 calc R
H61B H -0.2380 0.1115 0.5113 0.098 Uiso 1 1 calc R
C62 C -0.2692(11) 0.0697(4) 0.3854(8) 0.069(3) Uani 1 1 d .
H62 H -0.3178 0.0406 0.3969 0.082 Uiso 1 1 calc R
C63 C -0.3108(10) 0.0891(4) 0.2892(7) 0.063(3) Uani 1 1 d .
H63A H -0.4069 0.0998 0.2741 0.076 Uiso 1 1 calc R
H63B H -0.2937 0.0674 0.2404 0.076 Uiso 1 1 calc R
C64 C 0.2493(12) 0.0107(4) 0.4760(10) 0.076(4) Uani 1 1 d .
H64 H 0.2470 -0.0116 0.5283 0.091 Uiso 1 1 calc R
C65 C 0.2811(13) -0.0108(5) 0.3848(12) 0.099(5) Uani 1 1 d .
H65A H 0.3548 -0.0342 0.4007 0.119 Uiso 1 1 calc R
H65B H 0.1988 -0.0262 0.3475 0.119 Uiso 1 1 calc R
C66 C 0.3239(13) 0.0277(4) 0.3310(9) 0.081(4) Uani 1 1 d .
H66A H 0.2617 0.0312 0.2689 0.098 Uiso 1 1 calc R
H66B H 0.4183 0.0232 0.3225 0.098 Uiso 1 1 calc R
C67 C 0.3138(11) 0.0715(4) 0.3971(8) 0.068(3) Uani 1 1 d .
H67 H 0.3641 0.0999 0.3838 0.081 Uiso 1 1 calc R
C68 C 0.3633(12) 0.0508(4) 0.4973(10) 0.086(4) Uani 1 1 d .
H68A H 0.3514 0.0722 0.5479 0.103 Uiso 1 1 calc R
H68B H 0.4578 0.0387 0.5091 0.103 Uiso 1 1 calc R
C69 C 0.4541(8) 0.3207(3) 0.4897(5) 0.0305(18) Uani 1 1 d .
C70 C 0.3874(8) 0.3398(3) 0.5565(5) 0.0348(18) Uani 1 1 d .
C71 C 0.4633(8) 0.3610(3) 0.6406(6) 0.0368(19) Uani 1 1 d .
C72 C 0.6063(9) 0.3662(3) 0.6594(6) 0.040(2) Uani 1 1 d .
H72 H 0.6548 0.3821 0.7134 0.048 Uiso 1 1 calc R
C73 C 0.6718(8) 0.3466(3) 0.5933(6) 0.0364(19) Uani 1 1 d .
C74 C 0.5979(9) 0.3248(3) 0.5094(6) 0.039(2) Uani 1 1 d .
C75 C 0.2356(9) 0.3468(4) 0.5570(6) 0.056(3) Uani 1 1 d .
H75 H 0.1706 0.3255 0.5152 0.067 Uiso 1 1 calc R
C76 C 0.2080(12) 0.3997(4) 0.5403(8) 0.073(3) Uani 1 1 d .
H76A H 0.1091 0.4065 0.5294 0.088 Uiso 1 1 calc R
H76B H 0.2430 0.4108 0.4857 0.088 Uiso 1 1 calc R
C77 C 0.2865(12) 0.4229(4) 0.6323(8) 0.083(4) Uani 1 1 d .
H77A H 0.2230 0.4398 0.6638 0.100 Uiso 1 1 calc R
H77B H 0.3559 0.4450 0.6194 0.100 Uiso 1 1 calc R
C78 C 0.3562(11) 0.3810(4) 0.6947(7) 0.062(3) Uani 1 1 d .
H78 H 0.3890 0.3871 0.7633 0.074 Uiso 1 1 calc R
C79 C 0.2401(10) 0.3420(5) 0.6652(6) 0.066(3) Uani 1 1 d .
H79A H 0.2698 0.3108 0.6901 0.079 Uiso 1 1 calc R
H79B H 0.1527 0.3506 0.6818 0.079 Uiso 1 1 calc R
C80 C 0.8260(9) 0.3428(4) 0.5925(7) 0.058(3) Uani 1 1 d .
H80 H 0.8869 0.3656 0.6333 0.070 Uiso 1 1 calc R
C81 C 0.8653(11) 0.2904(4) 0.6104(8) 0.074(3) Uani 1 1 d .
H81A H 0.8356 0.2785 0.6665 0.088 Uiso 1 1 calc R
H81B H 0.9650 0.2858 0.6190 0.088 Uiso 1 1 calc R
C82 C 0.7858(11) 0.2655(5) 0.5189(8) 0.080(5) Uani 1 1 d .
H82A H 0.7200 0.2425 0.5336 0.096 Uiso 1 1 calc R
H82B H 0.8497 0.2495 0.4864 0.096 Uiso 1 1 calc R
C83 C 0.7093(10) 0.3065(4) 0.4569(7) 0.054(3) Uani 1 1 d .
H83 H 0.6762 0.2994 0.3888 0.065 Uiso 1 1 calc R
C84 C 0.8163(10) 0.3483(4) 0.4809(8) 0.068(3) Uani 1 1 d .
H84A H 0.7785 0.3786 0.4557 0.081 Uiso 1 1 calc R
H84B H 0.9038 0.3420 0.4623 0.081 Uiso 1 1 calc R
C85 C 0.3897(9) 0.2180(3) 0.1688(7) 0.048(2) Uani 1 1 d .
H85A H 0.3702 0.1852 0.1537 0.072 Uiso 1 1 calc R
H85B H 0.4567 0.2204 0.2283 0.072 Uiso 1 1 calc R
H85C H 0.4266 0.2326 0.1189 0.072 Uiso 1 1 calc R
C86 C -0.0874(14) 0.2774(5) 0.2541(10) 0.098(4) Uani 1 1 d .
H86A H -0.0403 0.2538 0.2989 0.117 Uiso 1 1 calc R
H86B H -0.1105 0.3041 0.2907 0.117 Uiso 1 1 calc R
C87 C -0.2127(15) 0.2575(8) 0.1989(10) 0.143(7) Uani 1 1 d .
H87A H -0.2865 0.2804 0.1925 0.215 Uiso 1 1 calc R
H87B H -0.2370 0.2297 0.2305 0.215 Uiso 1 1 calc R
H87C H -0.1989 0.2490 0.1367 0.215 Uiso 1 1 calc R
C88 C 0.326(3) 0.1018(9) 0.091(2) 0.2149(15) Uani 1 1 d U
H88A H 0.3504 0.0983 0.1604 0.258 Uiso 1 1 calc R
H88B H 0.2661 0.1292 0.0755 0.258 Uiso 1 1 calc R
C89 C 0.463(3) 0.0304(10) 0.832(2) 0.2149(15) Uani 1 1 d U
H89A H 0.4889 0.0085 0.8857 0.258 Uiso 1 1 calc R
H89B H 0.4035 0.0547 0.8505 0.258 Uiso 1 1 calc R
C90 C 0.021(3) 0.4433(9) 0.2975(18) 0.2149(15) Uani 1 1 d U
H90A H 0.0531 0.4425 0.3658 0.322 Uiso 1 1 calc R
H90B H -0.0788 0.4441 0.2817 0.322 Uiso 1 1 calc R
H90C H 0.0569 0.4713 0.2727 0.322 Uiso 1 1 calc R

loop_
_atom_site_aniso_label
_atom_site_aniso_U_11
_atom_site_aniso_U_22
_atom_site_aniso_U_33
_atom_site_aniso_U_23
_atom_site_aniso_U_13
_atom_site_aniso_U_12
Ir1 0.03200(14) 0.02835(13) 0.02188(12) 0.0019(2) 0.00264(8) -0.0081(2)
N1 0.041(4) 0.043(4) 0.017(3) 0.003(3) -0.001(3) -0.015(3)
N2 0.040(4) 0.028(4) 0.025(4) -0.001(3) -0.002(3) -0.010(3)
N3 0.041(4) 0.032(3) 0.018(3) 0.003(3) -0.002(3) -0.011(3)
N4 0.037(4) 0.030(4) 0.023(3) -0.002(3) 0.005(3) -0.010(3)
O1 0.048(4) 0.054(4) 0.073(5) 0.007(4) 0.020(4) 0.000(3)
O2 0.195(3) 0.201(3) 0.247(4) 0.026(3) 0.043(3) -0.004(3)
Cl1 0.195(3) 0.201(3) 0.247(4) 0.026(3) 0.043(3) -0.004(3)
Cl2 0.195(3) 0.201(3) 0.247(4) 0.026(3) 0.043(3) -0.004(3)
Cl3 0.195(3) 0.201(3) 0.247(4) 0.026(3) 0.043(3) -0.004(3)
Cl4 0.195(3) 0.201(3) 0.247(4) 0.026(3) 0.043(3) -0.004(3)
C1 0.041(5) 0.030(4) 0.034(5) 0.001(4) 0.010(4) -0.009(4)
C2 0.032(5) 0.050(5) 0.024(4) 0.002(4) -0.001(3) -0.009(4)
C3 0.053(6) 0.055(6) 0.030(5) 0.011(4) -0.003(4) -0.014(5)
C4 0.073(7) 0.072(7) 0.013(4) -0.005(4) -0.011(4) -0.007(5)
C5 0.050(4) 0.042(5) 0.035(4) 0.000(7) 0.005(3) -0.002(8)
C6 0.048(5) 0.039(5) 0.025(4) -0.006(4) -0.003(4) -0.013(4)
C7 0.038(5) 0.041(5) 0.031(5) -0.001(4) -0.005(4) -0.012(4)
C8 0.057(6) 0.042(5) 0.031(5) -0.011(4) -0.009(4) -0.014(4)
C9 0.055(6) 0.036(5) 0.046(5) 0.003(4) 0.007(4) -0.020(4)
C10 0.039(5) 0.033(4) 0.030(4) -0.004(4) 0.006(3) -0.005(4)
C11 0.027(4) 0.042(5) 0.030(4) 0.001(4) 0.001(3) -0.001(4)
C12 0.044(5) 0.033(5) 0.030(5) -0.001(4) 0.006(4) -0.012(4)
C13 0.056(6) 0.038(5) 0.033(5) 0.004(4) 0.002(4) -0.013(4)
C14 0.061(6) 0.044(5) 0.031(5) 0.006(4) 0.013(4) -0.018(4)
C15 0.037(4) 0.029(5) 0.023(3) 0.005(5) 0.003(3) 0.005(5)
C16 0.026(4) 0.040(5) 0.031(4) 0.000(4) 0.003(3) -0.008(3)
C17 0.036(5) 0.035(5) 0.019(4) 0.001(3) 0.005(3) -0.003(4)
C18 0.047(5) 0.037(5) 0.029(4) 0.001(4) 0.005(4) -0.007(4)
C19 0.059(6) 0.030(5) 0.038(5) -0.002(4) 0.005(4) -0.015(4)
C20 0.030(4) 0.031(4) 0.037(5) -0.001(4) 0.007(3) -0.011(3)
C21 0.031(3) 0.020(3) 0.059(4) 0.006(3) -0.005(3) 0.006(2)
C22 0.031(3) 0.020(3) 0.059(4) 0.006(3) -0.005(3) 0.006(2)
C23 0.041(5) 0.031(4) 0.043(5) 0.000(4) 0.013(4) -0.005(4)
C24 0.053(6) 0.043(5) 0.049(6) 0.024(4) 0.012(4) -0.014(4)
C25 0.041(5) 0.048(5) 0.044(5) 0.007(4) 0.019(4) 0.011(4)
C26 0.031(5) 0.062(6) 0.029(4) 0.019(4) 0.008(3) -0.006(4)
C27 0.038(5) 0.050(5) 0.047(6) 0.017(4) 0.015(4) 0.013(4)
C28 0.026(5) 0.091(8) 0.056(6) 0.013(6) -0.003(4) -0.001(5)
C29 0.023(5) 0.102(9) 0.074(8) 0.020(7) 0.009(5) 0.009(5)
C30 0.044(6) 0.063(7) 0.065(7) 0.007(5) 0.028(5) 0.001(5)
C31 0.040(6) 0.072(7) 0.072(7) -0.001(6) 0.018(5) 0.019(5)
C32 0.068(7) 0.051(6) 0.075(8) 0.033(6) 0.024(6) 0.020(5)
C33 0.048(6) 0.087(8) 0.068(7) 0.022(6) 0.005(5) 0.021(6)
C34 0.030(6) 0.102(9) 0.090(9) 0.017(7) 0.005(5) 0.010(6)
C35 0.028(5) 0.069(7) 0.062(6) 0.015(5) 0.014(4) 0.004(4)
C36 0.052(7) 0.104(10) 0.070(8) 0.014(7) 0.026(5) 0.043(6)
C37 0.052(6) 0.042(5) 0.030(5) 0.002(4) -0.002(4) -0.019(4)
C38 0.053(6) 0.057(6) 0.030(5) -0.004(4) 0.006(4) -0.012(5)
C39 0.061(7) 0.069(7) 0.038(5) -0.008(5) -0.001(5) -0.023(5)
C40 0.072(8) 0.077(8) 0.031(5) -0.007(5) -0.002(5) -0.029(6)
C41 0.053(6) 0.061(6) 0.033(5) 0.002(5) -0.005(4) -0.012(5)
C42 0.065(7) 0.047(6) 0.029(5) 0.007(4) -0.004(4) -0.020(5)
C43 0.070(8) 0.078(8) 0.059(7) -0.023(6) 0.003(6) -0.018(6)
C44 0.066(8) 0.130(12) 0.066(8) -0.028(8) 0.015(6) -0.027(7)
C45 0.075(8) 0.106(10) 0.075(8) -0.052(7) 0.038(7) -0.036(7)
C46 0.081(8) 0.087(9) 0.054(7) -0.037(6) -0.004(6) -0.014(7)
C47 0.072(8) 0.086(9) 0.077(9) -0.040(7) 0.002(6) 0.009(7)
C48 0.053(7) 0.100(9) 0.042(6) 0.004(6) -0.014(5) -0.015(6)
C49 0.054(7) 0.091(9) 0.075(8) -0.002(7) 0.002(6) -0.023(6)
C50 0.068(7) 0.087(9) 0.068(8) 0.001(7) 0.013(6) -0.008(6)
C51 0.076(6) 0.058(10) 0.050(5) -0.006(5) 0.001(5) -0.015(6)
C52 0.086(7) 0.041(9) 0.072(7) 0.007(5) -0.009(5) 0.006(5)
C53 0.040(5) 0.036(5) 0.024(4) -0.008(3) 0.007(3) -0.012(4)
C54 0.040(5) 0.043(5) 0.045(5) 0.001(4) 0.005(4) -0.010(4)
C55 0.053(6) 0.050(6) 0.044(5) -0.005(5) 0.008(4) -0.019(5)
C56 0.078(8) 0.055(6) 0.045(6) 0.017(5) 0.011(5) -0.021(6)
C57 0.060(7) 0.039(5) 0.066(7) 0.022(5) 0.003(5) -0.008(5)
C58 0.041(5) 0.041(5) 0.045(5) 0.004(4) 0.005(4) -0.009(4)
C59 0.047(6) 0.061(6) 0.049(6) 0.003(5) 0.013(4) 0.007(5)
C60 0.049(7) 0.093(9) 0.082(9) -0.032(7) -0.007(6) 0.014(6)
C61 0.057(7) 0.128(12) 0.057(7) -0.020(8) 0.009(6) -0.011(7)
C62 0.064(7) 0.076(8) 0.068(7) 0.002(6) 0.017(6) -0.035(6)
C63 0.039(6) 0.090(8) 0.056(7) -0.009(6) -0.001(5) -0.009(5)
C64 0.065(8) 0.055(7) 0.100(10) 0.025(7) 0.001(7) -0.005(6)
C65 0.060(8) 0.070(9) 0.162(16) 0.020(10) 0.011(8) 0.009(7)
C66 0.079(9) 0.062(8) 0.099(10) -0.004(7) 0.009(7) 0.003(6)
C67 0.051(6) 0.062(7) 0.089(9) 0.034(6) 0.015(6) 0.003(5)
C68 0.055(7) 0.080(8) 0.111(10) 0.037(8) -0.011(7) -0.003(6)
C69 0.036(5) 0.028(4) 0.025(4) 0.000(3) 0.000(3) -0.009(3)
C70 0.032(4) 0.046(5) 0.026(4) 0.001(4) 0.006(3) 0.004(4)
C71 0.033(5) 0.043(5) 0.033(4) -0.005(4) 0.006(3) -0.003(4)
C72 0.040(5) 0.044(5) 0.034(5) -0.006(4) 0.005(4) 0.000(4)
C73 0.039(5) 0.038(5) 0.032(4) -0.004(4) 0.006(4) -0.010(4)
C74 0.043(5) 0.040(5) 0.036(5) -0.006(4) 0.012(4) -0.009(4)
C75 0.042(6) 0.085(8) 0.036(5) -0.008(5) -0.002(4) -0.005(5)
C76 0.066(7) 0.087(8) 0.060(7) -0.003(6) 0.002(5) 0.036(6)
C77 0.067(8) 0.089(9) 0.084(9) -0.033(7) -0.004(6) 0.040(7)
C78 0.059(7) 0.089(8) 0.039(6) -0.015(5) 0.013(5) 0.006(6)
C79 0.046(6) 0.113(10) 0.040(6) -0.014(6) 0.012(4) -0.013(6)
C80 0.029(5) 0.081(8) 0.060(6) -0.019(6) 0.001(4) -0.002(5)
C81 0.046(6) 0.100(9) 0.071(8) -0.006(7) 0.005(5) 0.004(6)
C82 0.058(6) 0.107(14) 0.073(7) -0.017(7) 0.011(5) 0.018(6)
C83 0.052(6) 0.067(7) 0.045(6) -0.022(5) 0.014(4) -0.005(5)
C84 0.041(6) 0.097(9) 0.069(7) -0.021(6) 0.020(5) -0.016(6)
C85 0.044(5) 0.052(6) 0.049(6) -0.007(5) 0.012(4) 0.000(4)
C86 0.082(10) 0.121(11) 0.089(10) 0.004(8) 0.018(8) 0.029(8)
C87 0.117(12) 0.153(16) 0.142(13) 0.049(16) -0.014(10) -0.067(15)
C88 0.195(3) 0.201(3) 0.247(4) 0.026(3) 0.043(3) -0.004(3)
C89 0.195(3) 0.201(3) 0.247(4) 0.026(3) 0.043(3) -0.004(3)
C90 0.195(3) 0.201(3) 0.247(4) 0.026(3) 0.043(3) -0.004(3)

loop_
_atom_type_symbol
_atom_type_description
_atom_type_scat_dispersion_real
_atom_type_scat_dispersion_imag
_atom_type_scat_source
C C 0.0033 0.0016 'International Tables Vol C Tables 4.2.6.8 and 6.1.1.4'
H H 0.0000 0.0000 'International Tables Vol C Tables 4.2.6.8 and 6.1.1.4'
N N 0.0061 0.0033 'International Tables Vol C Tables 4.2.6.8 and 6.1.1.4'
O O 0.0106 0.0060 'International Tables Vol C Tables 4.2.6.8 and 6.1.1.4'
Cl Cl 0.1484 0.1585 'International Tables Vol C Tables 4.2.6.8 and 6.1.1.4'
Ir Ir -1.4442 7.9887 'International Tables Vol C Tables 4.2.6.8 and 6.1.1.4'

loop_
_geom_angle_atom_site_label_1
_geom_angle_atom_site_label_2
_geom_angle_atom_site_label_3
_geom_angle
N2 Ir1 N1 89.3(2)
N2 Ir1 N3 90.0(2)
N1 Ir1 N3 179.0(3)
N2 Ir1 N4 178.4(3)
N1 Ir1 N4 90.3(2)
N3 Ir1 N4 90.4(2)
N2 Ir1 C85 91.7(3)
N1 Ir1 C85 90.8(3)
N3 Ir1 C85 89.9(3)
N4 Ir1 C85 89.8(3)
N2 Ir1 O1 90.4(3)
N1 Ir1 O1 88.4(3)
N3 Ir1 O1 91.0(3)
N4 Ir1 O1 88.0(2)
C85 Ir1 O1 177.7(3)
C5 N1 C2 106.4(8)
C5 N1 Ir1 126.9(7)
C2 N1 Ir1 126.7(5)
C7 N2 C10 106.2(6)
C7 N2 Ir1 126.5(5)
C10 N2 Ir1 127.3(5)
C12 N3 C15 108.6(7)
C12 N3 Ir1 126.6(5)
C15 N3 Ir1 124.7(6)
C17 N4 C20 107.3(6)
C17 N4 Ir1 126.9(5)
C20 N4 Ir1 125.8(5)
C86 O1 Ir1 122.9(6)
C2 C1 C20 125.7(7)
C2 C1 C21 116.8(7)
C20 C1 C21 117.3(7)
C1 C2 N1 124.7(7)
C1 C2 C3 126.3(8)
N1 C2 C3 108.9(7)
C4 C3 C2 108.5(8)
C3 C4 C5 107.9(8)
N1 C5 C6 125.5(8)
N1 C5 C4 108.3(11)
C6 C5 C4 126.2(8)
C7 C6 C5 124.4(7)
C7 C6 C37 119.1(7)
C5 C6 C37 116.5(7)
C6 C7 N2 127.0(7)
C6 C7 C8 124.3(7)
N2 C7 C8 108.7(7)
C9 C8 C7 107.5(7)
C8 C9 C10 108.6(7)
C11 C10 C9 124.7(8)
C11 C10 N2 126.3(7)
C9 C10 N2 108.9(7)
C10 C11 C53 118.6(7)
C10 C11 C12 122.0(7)
C53 C11 C12 119.2(7)
N3 C12 C13 109.5(7)
N3 C12 C11 127.5(7)
C13 C12 C11 122.8(7)
C14 C13 C12 106.6(7)
C13 C14 C15 108.9(8)
C16 C15 N3 127.3(7)
C16 C15 C14 126.3(8)
N3 C15 C14 106.3(10)
C15 C16 C17 125.8(7)
C15 C16 C69 118.7(7)
C17 C16 C69 115.5(7)
N4 C17 C16 124.9(7)
N4 C17 C18 109.1(7)
C16 C17 C18 126.0(7)
C19 C18 C17 108.1(7)
C18 C19 C20 107.5(7)
N4 C20 C1 126.4(7)
N4 C20 C19 107.9(7)
C1 C20 C19 125.7(7)
C22 C21 C26 116.5(8)
C22 C21 C1 120.1(7)
C26 C21 C1 123.3(8)
C21 C22 C23 121.4(7)
C21 C22 C27 135.6(8)
C23 C22 C27 102.7(7)
C24 C23 C22 120.2(8)
C24 C23 C30 131.0(8)
C22 C23 C30 107.9(7)
C23 C24 C25 117.5(8)
C26 C25 C24 121.1(8)
C26 C25 C32 106.8(8)
C24 C25 C32 132.1(8)
C25 C26 C21 122.8(8)
C25 C26 C35 108.3(8)
C21 C26 C35 128.9(8)
C31 C27 C28 101.9(8)
C31 C27 C22 102.6(7)
C28 C27 C22 104.2(7)
C27 C28 C29 104.1(8)
C30 C29 C28 101.9(9)
C23 C30 C31 99.1(7)
C23 C30 C29 106.4(7)
C31 C30 C29 102.0(8)
C27 C31 C30 94.2(8)
C33 C32 C25 107.0(9)
C33 C32 C36 101.1(10)
C25 C32 C36 100.3(7)
C32 C33 C34 102.7(9)
C35 C34 C33 105.0(9)
C34 C35 C26 105.4(8)
C34 C35 C36 98.4(9)
C26 C35 C36 97.1(7)
C32 C36 C35 95.3(8)
C38 C37 C42 115.5(8)
C38 C37 C6 123.4(8)
C42 C37 C6 120.6(8)
C37 C38 C39 123.3(9)
C37 C38 C43 131.4(8)
C39 C38 C43 105.3(8)
C40 C39 C38 119.4(10)
C40 C39 C46 133.7(9)
C38 C39 C46 106.8(9)
C41 C40 C39 117.6(9)
C40 C41 C42 123.3(10)
C40 C41 C48 132.5(9)
C42 C41 C48 104.0(9)
C37 C42 C41 120.8(9)
C37 C42 C51 131.0(8)
C41 C42 C51 108.1(9)
C44 C43 C38 104.3(9)
C44 C43 C47 103.3(10)
C38 C43 C47 99.1(8)
C43 C44 C45 102.7(9)
C46 C45 C44 103.2(9)
C39 C46 C45 108.2(10)
C39 C46 C47 101.9(9)
C45 C46 C47 102.1(10)
C46 C47 C43 91.3(9)
C49 C48 C52 102.2(9)
C49 C48 C41 107.4(9)
C52 C48 C41 101.5(8)
C48 C49 C50 102.1(8)
C51 C50 C49 103.3(9)
C42 C51 C50 107.3(9)
C42 C51 C52 100.7(8)
C50 C51 C52 100.0(9)
C48 C52 C51 92.4(7)
C54 C53 C58 113.7(7)
C54 C53 C11 124.1(8)
C58 C53 C11 122.2(7)
C53 C54 C55 123.6(8)
C53 C54 C59 129.3(8)
C55 C54 C59 107.0(8)
C56 C55 C54 121.2(9)
C56 C55 C62 133.2(9)
C54 C55 C62 105.5(8)
C55 C56 C57 117.5(9)
C56 C57 C58 121.1(9)
C56 C57 C64 132.1(9)
C58 C57 C64 106.5(9)
C57 C58 C53 122.7(8)
C57 C58 C67 105.6(8)
C53 C58 C67 131.3(8)
C60 C59 C54 106.7(8)
C60 C59 C63 97.8(8)
C54 C59 C63 98.0(8)
C61 C60 C59 106.7(10)
C60 C61 C62 102.1(9)
C63 C62 C55 102.3(8)
C63 C62 C61 100.9(10)
C55 C62 C61 106.4(8)
C62 C63 C59 94.6(7)
C57 C64 C65 105.2(10)
C57 C64 C68 99.8(9)
C65 C64 C68 100.4(11)
C66 C65 C64 107.2(11)
C65 C66 C67 101.8(11)
C58 C67 C68 101.1(9)
C58 C67 C66 106.5(9)
C68 C67 C66 102.5(9)
C67 C68 C64 91.4(9)
C70 C69 C74 116.3(7)
C70 C69 C16 122.7(7)
C74 C69 C16 120.8(7)
C69 C70 C71 121.0(7)
C69 C70 C75 132.3(7)
C71 C70 C75 106.5(7)
C72 C71 C70 122.9(7)
C72 C71 C78 129.7(8)
C70 C71 C78 107.0(7)
C73 C72 C71 115.6(7)
C72 C73 C74 122.2(8)
C72 C73 C80 130.6(8)
C74 C73 C80 107.1(7)
C69 C74 C73 121.8(7)
C69 C74 C83 132.3(7)
C73 C74 C83 105.8(7)
C70 C75 C76 105.7(8)
C70 C75 C79 100.3(7)
C76 C75 C79 102.0(9)
C75 C76 C77 104.1(8)
C76 C77 C78 104.6(9)
C71 C78 C77 104.7(8)
C71 C78 C79 98.2(8)
C77 C78 C79 99.9(9)
C75 C79 C78 94.1(8)
C73 C80 C81 106.4(8)
C73 C80 C84 99.0(7)
C81 C80 C84 102.7(9)
C80 C81 C82 103.4(9)
C81 C82 C83 104.0(10)
C74 C83 C82 106.2(8)
C74 C83 C84 99.0(7)
C82 C83 C84 102.4(8)
C83 C84 C80 92.2(8)
C87 C86 O1 112.3(12)
Cl1 C88 Cl2 104.6(15)
Cl3 C89 Cl4 110.3(17)

loop_
_geom_bond_atom_site_label_1
_geom_bond_atom_site_label_2
_geom_bond_distance
Ir1 N2 2.017(6)
Ir1 N1 2.028(6)
Ir1 N3 2.029(6)
Ir1 N4 2.032(6)
Ir1 C85 2.086(8)
Ir1 O1 2.312(6)
N1 C5 1.385(12)
N1 C2 1.400(10)
N2 C7 1.392(9)
N2 C10 1.411(10)
N3 C12 1.363(9)
N3 C15 1.406(11)
N4 C17 1.370(9)
N4 C20 1.372(10)
O1 C86 1.478(14)
O2 C90 1.55(3)
Cl1 C88 1.76(2)
Cl2 C88 1.79(3)
Cl3 C89 1.55(3)
Cl4 C89 1.72(3)
C1 C2 1.375(11)
C1 C20 1.398(11)
C1 C21 1.510(11)
C2 C3 1.423(11)
C3 C4 1.330(12)
C4 C5 1.452(14)
C5 C6 1.396(17)
C6 C7 1.353(11)
C6 C37 1.483(11)
C7 C8 1.423(11)
C8 C9 1.368(12)
C9 C10 1.393(11)
C10 C11 1.383(11)
C11 C53 1.444(11)
C11 C12 1.448(11)
C12 C13 1.444(11)
C13 C14 1.366(11)
C14 C15 1.454(12)
C15 C16 1.339(15)
C16 C17 1.408(10)
C16 C69 1.524(10)
C17 C18 1.422(11)
C18 C19 1.327(11)
C19 C20 1.453(11)
C21 C22 1.352(12)
C21 C26 1.394(11)
C22 C23 1.431(12)
C22 C27 1.563(11)
C23 C24 1.375(12)
C23 C30 1.518(12)
C24 C25 1.381(12)
C25 C26 1.365(12)
C25 C32 1.518(12)
C26 C35 1.532(12)
C27 C31 1.518(13)
C27 C28 1.530(13)
C28 C29 1.552(14)
C29 C30 1.557(14)
C30 C31 1.549(14)
C32 C33 1.487(15)
C32 C36 1.524(14)
C33 C34 1.566(15)
C34 C35 1.522(15)
C35 C36 1.571(15)
C37 C38 1.374(13)
C37 C42 1.395(13)
C38 C39 1.414(12)
C38 C43 1.555(14)
C39 C40 1.387(14)
C39 C46 1.472(15)
C40 C41 1.339(14)
C41 C42 1.399(11)
C41 C48 1.552(14)
C42 C51 1.517(14)
C43 C44 1.533(16)
C43 C47 1.580(15)
C44 C45 1.564(14)
C45 C46 1.517(16)
C46 C47 1.567(16)
C48 C49 1.542(15)
C48 C52 1.549(15)
C49 C50 1.564(14)
C50 C51 1.557(14)
C51 C52 1.563(13)
C53 C54 1.378(12)
C53 C58 1.421(11)
C54 C55 1.401(12)
C54 C59 1.521(12)
C55 C56 1.361(13)
C55 C62 1.524(14)
C56 C57 1.382(14)
C57 C58 1.387(12)
C57 C64 1.505(14)
C58 C67 1.502(13)
C59 C60 1.508(14)
C59 C63 1.608(13)
C60 C61 1.491(17)
C61 C62 1.564(16)
C62 C63 1.456(14)
C64 C65 1.531(18)
C64 C68 1.573(15)
C65 C66 1.444(17)
C66 C67 1.571(16)
C67 C68 1.528(15)
C69 C70 1.380(11)
C69 C74 1.385(11)
C70 C71 1.406(10)
C70 C75 1.507(12)
C71 C72 1.381(11)
C71 C78 1.543(12)
C72 C73 1.371(11)
C73 C74 1.406(11)
C73 C80 1.522(12)
C74 C83 1.543(12)
C75 C76 1.525(15)
C75 C79 1.546(12)
C76 C77 1.523(14)
C77 C78 1.547(16)
C78 C79 1.575(14)
C80 C81 1.534(15)
C80 C84 1.589(14)
C81 C82 1.542(14)
C82 C83 1.549(15)
C83 C84 1.567(13)
C86 C87 1.427(17)
